data_1549798
loop_
_publ_author_name
'Rana, Sujoy'
'Biswas, Jyoti Prasad'
'Sen, Asmita'
'Cl\'emancey, Martin'
'Blondin, Genevi\`eve'
'Latour, Jean-Marc'
'Rajaraman, Gopalan'
'Maiti, Debabrata'

_publ_section_title
;
 Selective C-H halogenation over hydroxylation by non-heme iron(iv)-oxo.
;
_journal_issue 40
_journal_name_full 'Chemical science'
_journal_page_first 7843
_journal_page_last 7858
_journal_paper_doi 10.1039/c8sc02053a
_journal_volume 9
_journal_year 2018
_chemical_formula_moiety 'C32 H25 F3 Fe N5 O3 S, C F3 O3 S, C7 H8'
_chemical_formula_sum 'C40 H33 F6 Fe N5 O6 S2'
_chemical_formula_weight 913.68
_space_group_crystal_system monoclinic
_space_group_IT_number 15
_space_group_name_Hall '-C 2yc'
_space_group_name_H-M_alt 'C 1 2/c 1'
_symmetry_space_group_name_Hall '-C 2yc'
_symmetry_space_group_name_H-M 'C 1 2/c 1'
_atom_sites_solution_hydrogens geom
_audit_creation_date 2016-05-05
_audit_creation_method
;
Olex2 1.2
(compiled 2015.09.30 svn.r3233 for OlexSys, GUI svn.r5103)
;
_audit_update_record
;
2016-09-23 deposited with the CCDC.
2018-08-15 downloaded from the CCDC.
;
_cell_angle_alpha 90
_cell_angle_beta 92.882(4)
_cell_angle_gamma 90
_cell_formula_units_Z 8
_cell_length_a 42.348(14)
_cell_length_b 11.696(4)
_cell_length_c 18.645(6)
_cell_measurement_reflns_used 11855
_cell_measurement_temperature 150
_cell_measurement_theta_max 29.1
_cell_measurement_theta_min 3.0
_cell_volume 9223(5)
_computing_cell_refinement
;
CrystalClear-SM Expert 2.1 b28 (Rigaku, 2013)
;
_computing_data_collection
;
CrystalClear-SM Expert 2.1 b28 (Rigaku, 2013)
;
_computing_data_reduction
;
CrystalClear-SM Expert 2.1 b28 (Rigaku, 2013)
;
_computing_molecular_graphics 'Olex2 (Dolomanov et al., 2009)'
_computing_publication_material 'Olex2 (Dolomanov et al., 2009)'
_computing_structure_refinement 'ShelXL (Sheldrick, 2015)'
_computing_structure_solution
;
Superflip (Palatinus & Chapuis, 2007;Palatinus & van der Lee, 2008;
Palatinus et al., 2012)
;
_diffrn_ambient_temperature 150
_diffrn_detector CCD
_diffrn_detector_area_resol_mean 28.5714
_diffrn_measured_fraction_theta_full 0.913
_diffrn_measured_fraction_theta_max 0.967
_diffrn_measurement_details
;
scan:
    Number of images: 360
               Slice: -110.0000 - 70.0000
         Image width: 0.5000
            Exp time: 14.0000
       Rotation axis: Omega
               Omega: 0.0000
               Kappa: 0.0000
                 Phi: -108.0000
                 XTD: 45.0188
              2theta: -19.9819
scan:
    Number of images: 128
               Slice: -59.0000 - 5.0000
         Image width: 0.5000
            Exp time: 14.0000
       Rotation axis: Omega
               Omega: 0.0000
               Kappa: 72.0000
                 Phi: -180.0000
                 XTD: 45.0188
              2theta: -19.9819
scan:
    Number of images: 62
               Slice: -65.0000 - -34.0000
         Image width: 0.5000
            Exp time: 14.0000
       Rotation axis: Omega
               Omega: 0.0000
               Kappa: -72.0000
                 Phi: -108.0000
                 XTD: 45.0188
              2theta: -19.9819
scan:
    Number of images: 360
               Slice: -110.0000 - 70.0000
         Image width: 0.5000
            Exp time: 14.0000
       Rotation axis: Omega
               Omega: 0.0000
               Kappa: 0.0000
                 Phi: 108.0000
                 XTD: 45.0188
              2theta: -19.9819
scan:
    Number of images: 102
               Slice: -56.5000 - -5.5000
         Image width: 0.5000
            Exp time: 14.0000
       Rotation axis: Omega
               Omega: 0.0000
               Kappa: -72.0000
                 Phi: -180.0000
                 XTD: 45.0188
              2theta: -19.9819
scan:
    Number of images: 60
               Slice: -12.5000 - 17.5000
         Image width: 0.5000
            Exp time: 14.0000
       Rotation axis: Omega
               Omega: 0.0000
               Kappa: -72.0000
                 Phi: 36.0000
                 XTD: 45.0188
              2theta: -19.9819
;
_diffrn_measurement_device
;
AFC12 (Right): Kappa 3 circle
;
_diffrn_measurement_device_type
;
Rigaku Saturn724+ (4x4 bin mode)
;
_diffrn_measurement_method 'profile data from \w-scans'
_diffrn_measurement_specimen_support Fiber
_diffrn_orient_matrix_type XPlain
_diffrn_orient_matrix_UB_11 0.000101
_diffrn_orient_matrix_UB_12 0.023573
_diffrn_orient_matrix_UB_13 0.001822
_diffrn_orient_matrix_UB_21 0.039073
_diffrn_orient_matrix_UB_22 0.005694
_diffrn_orient_matrix_UB_23 -0.075834
_diffrn_orient_matrix_UB_31 -0.047694
_diffrn_orient_matrix_UB_32 0.004785
_diffrn_orient_matrix_UB_33 -0.024215
_diffrn_radiation_monochromator Confocal
_diffrn_radiation_type MoK\a
_diffrn_radiation_wavelength 0.7107
_diffrn_reflns_av_R_equivalents 0.0996
_diffrn_reflns_av_unetI/netI 0.0800
_diffrn_reflns_Laue_measured_fraction_full 0.913
_diffrn_reflns_Laue_measured_fraction_max 0.967
_diffrn_reflns_limit_h_max 50
_diffrn_reflns_limit_h_min -49
_diffrn_reflns_limit_k_max 13
_diffrn_reflns_limit_k_min -13
_diffrn_reflns_limit_l_max 22
_diffrn_reflns_limit_l_min -21
_diffrn_reflns_number 35766
_diffrn_reflns_point_group_measured_fraction_full 0.913
_diffrn_reflns_point_group_measured_fraction_max 0.967
_diffrn_reflns_theta_full 25.500
_diffrn_reflns_theta_max 24.999
_diffrn_reflns_theta_min 3.097
_diffrn_source MicroMax003_Mo
_diffrn_source_current 0.6
_diffrn_source_power 0.0
_diffrn_source_voltage 50.0
_exptl_absorpt_coefficient_mu 0.489
_exptl_absorpt_correction_T_max 0.955
_exptl_absorpt_correction_T_min 0.908
_exptl_absorpt_correction_type numerical
_exptl_crystal_colour Yellowish
_exptl_crystal_density_diffrn 1.316
_exptl_crystal_description Prism
_exptl_crystal_F_000 3744
_exptl_crystal_size_max 0.18
_exptl_crystal_size_mid 0.14
_exptl_crystal_size_min 0.09
_refine_diff_density_max 1.521
_refine_diff_density_min -1.018
_refine_diff_density_rms 0.106
_refine_ls_extinction_coef 0.00000(8)
_refine_ls_extinction_expression Fc^*^=kFc[1+0.001xFc^2^\l^3^/sin(2\q)]^-1/4^
_refine_ls_extinction_method SHELXL
_refine_ls_goodness_of_fit_ref 1.189
_refine_ls_hydrogen_treatment constr
_refine_ls_matrix_type full
_refine_ls_number_parameters 543
_refine_ls_number_reflns 7845
_refine_ls_number_restraints 0
_refine_ls_restrained_S_all 1.189
_refine_ls_R_factor_all 0.1524
_refine_ls_R_factor_gt 0.1356
_refine_ls_shift/su_max 2.672
_refine_ls_shift/su_mean 0.005
_refine_ls_structure_factor_coef Fsqd
_refine_ls_weighting_details
;
 w=1/[\s^2^(Fo^2^)+(0.0851P)^2^+120.9093P]
 where P=(Fo^2^+2Fc^2^)/3
;
_refine_ls_weighting_scheme calc
_refine_ls_wR_factor_gt 0.2786
_refine_ls_wR_factor_ref 0.2892
_reflns_Friedel_coverage 0.000
_reflns_number_gt 6759
_reflns_number_total 7845
_reflns_shell_number_unique_all 12932
_reflns_threshold_expression 'I > 2\s(I)'
_cod_data_source_file c8sc02053a2.cif
_cod_data_source_block shelxl
_cod_depositor_comments
;
The following automatic conversions were performed:

'_exptl_absorpt_correction_type' value 'Numerical' changed to
'numerical' according to
/home/data/users/saulius/crontab/automatic-downloads/rss-feeds/RSC/lib/dictionaries/cif_core.dic
dictionary named 'cif_core.dic' version 2.4.2 from 2011-04-26.

Automatic conversion script
Id: cif_fix_values 4973 2017-02-22 13:04:09Z antanas 

 Adding full bibliography for 1549798--1549802.cif.
;
_cod_database_code 1549798
_shelxl_version_number 2012-9
_shelx_space_group_comment
;
The symmetry employed for this shelxl refinement is uniquely defined
by the following loop, which should always be used as a source of
symmetry information in preference to the above space-group names.
They are only intended as comments.
;
_olex2_refinement_description
;
1. Fixed Uiso
 At 1.2 times of:
  All C(H) groups, All C(H,H) groups
 At 1.5 times of:
  All C(H,H,H) groups
2.a Ternary CH refined with riding coordinates:
 C60(H60)
2.b Secondary CH2 refined with riding coordinates:
 C24(H24A,H24B), C42(H42A,H42B)
2.c Aromatic/amide H refined with riding coordinates:
 C9(H9), C0AA(H0AA), C17(H17), C20(H20), C22(H22), C47(H47), C63(H63),
 C66(H66), C83(H83), C91(H91), C98(H98), C104(H104), C106(H106), C111(H111),
 C118(H118), C120(H120), C122(H122), C123(H123), C125(H125), C133(H133),
 C138(H138), C140(H140), C154(H154), C159(H159), C163(H163)
2.d Idealised Me refined as rotating group:
 C149(H14A,H14B,H14C)
;
_olex2_submission_special_instructions 'No special instructions were received'

loop_
_space_group_symop_operation_xyz
'x, y, z'
'-x, y, -z+1/2'
'x+1/2, y+1/2, z'
'-x+1/2, y+1/2, -z+1/2'
'-x, -y, -z'
'x, -y, z-1/2'
'-x+1/2, -y+1/2, -z'
'x+1/2, -y+1/2, z-1/2'

loop_
_atom_site_label
_atom_site_type_symbol
_atom_site_fract_x
_atom_site_fract_y
_atom_site_fract_z
_atom_site_U_iso_or_equiv
_atom_site_adp_type
_atom_site_occupancy
_atom_site_site_symmetry_order
_atom_site_calc_flag
_atom_site_refinement_flags_posn
Fe4 Fe 0.36646(2) 0.64502(9) 0.45244(5) 0.0270(3) Uani 1 1 d .
S1 S 0.76236(4) 0.54181(15) 0.34028(9) 0.0286(4) Uani 1 1 d .
S6 S 0.41503(6) 0.4218(2) 0.47375(16) 0.0651(8) Uani 1 1 d .
F2 F 0.73794(14) 0.6559(4) 0.4446(3) 0.0571(14) Uani 1 1 d .
O4 O 0.40104(13) 0.5328(5) 0.4868(3) 0.0510(16) Uani 1 1 d .
O12 O 0.74791(14) 0.6216(5) 0.2905(3) 0.0421(14) Uani 1 1 d .
O13 O 0.76015(14) 0.4239(5) 0.3200(3) 0.0418(14) Uani 1 1 d .
O16 O 0.79268(12) 0.5769(5) 0.3709(3) 0.0421(14) Uani 1 1 d .
F17 F 0.74563(14) 0.4780(4) 0.4681(3) 0.0558(14) Uani 1 1 d .
N21 N 0.32646(14) 0.7372(5) 0.4005(3) 0.0320(14) Uani 1 1 d .
F26 F 0.70703(12) 0.5266(5) 0.3971(3) 0.0620(15) Uani 1 1 d .
F32 F 0.47223(13) 0.3503(6) 0.4955(4) 0.085(2) Uani 1 1 d .
N0AA N 0.33199(14) 0.5100(5) 0.4235(3) 0.0275(13) Uani 1 1 d .
N11 N 0.33970(15) 0.6960(5) 0.5471(3) 0.0315(14) Uani 1 1 d .
F14 F 0.4602(2) 0.4850(9) 0.5641(5) 0.142(4) Uani 1 1 d .
N17 N 0.38551(15) 0.8221(5) 0.4513(3) 0.0333(15) Uani 1 1 d .
N2 N 0.37512(17) 0.6408(6) 0.3353(4) 0.0440(18) Uani 1 1 d .
O5 O 0.4128(2) 0.3831(9) 0.4067(5) 0.111(4) Uani 1 1 d .
C13 C 0.31125(16) 0.7422(6) 0.5276(5) 0.0334(18) Uani 1 1 d .
C6 C 0.31264(18) 0.5437(6) 0.3683(4) 0.0303(16) Uani 1 1 d .
C9 C 0.30511(19) 0.3298(6) 0.4244(4) 0.0328(17) Uani 1 1 d .
H9 H 0.3033 0.2557 0.4446 0.039 Uiso 1 1 calc R
C0AA C 0.3784(2) 0.6468(8) 0.6408(5) 0.052(2) Uani 1 1 d .
H0AA H 0.3921 0.6188 0.6060 0.063 Uiso 1 1 calc R
C17 C 0.28839(18) 0.4726(7) 0.3390(4) 0.0370(18) Uani 1 1 d .
H17 H 0.2747 0.4982 0.3004 0.044 Uiso 1 1 calc R
C20 C 0.32791(17) 0.4048(6) 0.4508(4) 0.0298(16) Uani 1 1 d .
H20 H 0.3414 0.3811 0.4902 0.036 Uiso 1 1 calc R
C22 C 0.3747(2) 1.0126(7) 0.4059(4) 0.043(2) Uani 1 1 d .
H22 H 0.3603 1.0620 0.3802 0.052 Uiso 1 1 calc R
C24 C 0.30035(18) 0.7428(7) 0.4514(5) 0.042(2) Uani 1 1 d .
H24A H 0.2879 0.8133 0.4415 0.051 Uiso 1 1 calc R
H24B H 0.2861 0.6769 0.4422 0.051 Uiso 1 1 calc R
C27 C 0.3673(2) 0.8941(7) 0.4149(4) 0.0370(18) Uani 1 1 d .
C31 C 0.3482(2) 0.6927(7) 0.6187(4) 0.041(2) Uani 1 1 d .
C38 C 0.7372(2) 0.5501(7) 0.4163(4) 0.0379(19) Uani 1 1 d .
C42 C 0.3370(2) 0.8528(7) 0.3772(5) 0.048(2) Uani 1 1 d .
H42A H 0.3200 0.9087 0.3859 0.058 Uiso 1 1 calc R
H42B H 0.3399 0.8510 0.3249 0.058 Uiso 1 1 calc R
C44 C 0.3280(3) 0.7321(8) 0.6712(5) 0.053(3) Uani 1 1 d .
F46 F 0.46715(19) 0.5245(8) 0.4592(7) 0.142(4) Uani 1 1 d .
C47 C 0.4026(2) 1.0530(8) 0.4349(5) 0.052(3) Uani 1 1 d .
H47 H 0.4087 1.1300 0.4272 0.062 Uiso 1 1 calc R
C49 C 0.4227(2) 0.9778(8) 0.4772(5) 0.044(2) Uani 1 1 d .
C60 C 0.3189(2) 0.6604(7) 0.3393(4) 0.0406(19) Uani 1 1 d .
H60 H 0.3002 0.6892 0.3096 0.049 Uiso 1 1 calc R
C62 C 0.41354(19) 0.8625(7) 0.4837(4) 0.0398(19) Uani 1 1 d .
C63 C 0.6940(3) 0.9311(8) 0.3341(6) 0.064(3) Uani 1 1 d .
H63 H 0.7127 0.9274 0.3080 0.076 Uiso 1 1 calc R
C66 C 0.43296(19) 0.7871(8) 0.5248(5) 0.050(2) Uani 1 1 d .
H66 H 0.4270 0.7091 0.5284 0.060 Uiso 1 1 calc R
C80 C 0.4553(3) 0.4436(11) 0.5032(8) 0.076(4) Uani 1 1 d .
C83 C 0.2910(2) 0.7843(8) 0.5801(6) 0.053(3) Uani 1 1 d .
H83 H 0.2714 0.8186 0.5651 0.064 Uiso 1 1 calc R
C90 C 0.3479(2) 0.6536(7) 0.2953(4) 0.044(2) Uani 1 1 d .
C91 C 0.4606(2) 0.8242(9) 0.5602(6) 0.059(3) Uani 1 1 d .
H91 H 0.4734 0.7723 0.5879 0.070 Uiso 1 1 calc R
O96 O 0.4057(2) 0.3322(7) 0.5259(6) 0.112(4) Uani 1 1 d .
C98 C 0.6393(4) 0.9371(14) 0.4045(7) 0.124(7) Uani 1 1 d .
H98 H 0.6204 0.9386 0.4297 0.149 Uiso 1 1 calc R
C104 C 0.6658(3) 0.9730(8) 0.3010(5) 0.051(2) Uani 1 1 d .
H104 H 0.6661 1.0007 0.2532 0.061 Uiso 1 1 calc R
C106 C 0.28496(19) 0.3639(7) 0.3680(4) 0.0356(18) Uani 1 1 d .
H106 H 0.2689 0.3139 0.3492 0.043 Uiso 1 1 calc R
C111 C 0.2990(2) 0.7766(8) 0.6499(5) 0.049(2) Uani 1 1 d .
H111 H 0.2848 0.8015 0.6846 0.059 Uiso 1 1 calc R
C118 C 0.6944(3) 0.8957(11) 0.4039(6) 0.084(4) Uani 1 1 d .
H118 H 0.7134 0.8705 0.4280 0.101 Uiso 1 1 calc R
C120 C 0.3876(3) 0.6432(9) 0.7124(6) 0.069(3) Uani 1 1 d .
H120 H 0.4078 0.6136 0.7274 0.083 Uiso 1 1 calc R
C122 C 0.3392(3) 0.7264(9) 0.7451(5) 0.066(3) Uani 1 1 d .
H122 H 0.3261 0.7545 0.7809 0.079 Uiso 1 1 calc R
C123 C 0.3462(3) 0.6610(9) 0.2207(5) 0.065(3) Uani 1 1 d .
H123 H 0.3266 0.6697 0.1946 0.077 Uiso 1 1 calc R
C125 C 0.4024(5) 0.6425(13) 0.2259(7) 0.100(5) Uani 1 1 d .
H125 H 0.4218 0.6399 0.2024 0.120 Uiso 1 1 calc R
C133 C 0.4509(3) 1.0159(10) 0.5134(6) 0.071(3) Uani 1 1 d .
H133 H 0.4573 1.0935 0.5099 0.086 Uiso 1 1 calc R
C135 C 0.6385(3) 0.9752(8) 0.3349(5) 0.059(3) Uani 1 1 d .
C138 C 0.4694(3) 0.9375(11) 0.5547(6) 0.072(3) Uani 1 1 d .
H138 H 0.4882 0.9631 0.5793 0.086 Uiso 1 1 calc R
C140 C 0.4023(3) 0.6334(9) 0.3016(6) 0.068(3) Uani 1 1 d .
H140 H 0.4216 0.6220 0.3288 0.081 Uiso 1 1 calc R
C149 C 0.6088(3) 1.0183(12) 0.2995(7) 0.084(4) Uani 1 1 d .
H14A H 0.5978 0.9554 0.2741 0.126 Uiso 1 1 calc GR
H14B H 0.6137 1.0783 0.2651 0.126 Uiso 1 1 calc GR
H14C H 0.5953 1.0496 0.3358 0.126 Uiso 1 1 calc GR
C154 C 0.6661(5) 0.8975(17) 0.4388(7) 0.144(9) Uani 1 1 d .
H154 H 0.6656 0.8708 0.4868 0.173 Uiso 1 1 calc R
C159 C 0.3664(4) 0.6845(10) 0.7645(6) 0.083(4) Uani 1 1 d .
H159 H 0.3726 0.6808 0.8141 0.100 Uiso 1 1 calc R
C163 C 0.3741(5) 0.6554(12) 0.1864(7) 0.097(5) Uani 1 1 d .
H163 H 0.3739 0.6603 0.1355 0.116 Uiso 1 1 calc R

loop_
_atom_site_aniso_label
_atom_site_aniso_U_11
_atom_site_aniso_U_22
_atom_site_aniso_U_33
_atom_site_aniso_U_23
_atom_site_aniso_U_13
_atom_site_aniso_U_12
Fe4 0.0215(5) 0.0236(6) 0.0352(6) -0.0063(5) -0.0055(4) 0.0016(4)
S1 0.0335(10) 0.0226(9) 0.0293(9) -0.0019(7) -0.0020(7) -0.0034(8)
S6 0.0414(14) 0.0613(17) 0.090(2) -0.0336(15) -0.0221(13) 0.0219(12)
F2 0.076(4) 0.033(3) 0.064(3) -0.006(2) 0.027(3) 0.007(3)
O4 0.035(3) 0.043(3) 0.073(4) -0.020(3) -0.022(3) 0.011(3)
O12 0.060(4) 0.033(3) 0.032(3) 0.002(2) -0.008(3) -0.006(3)
O13 0.055(4) 0.030(3) 0.040(3) -0.011(2) 0.004(3) -0.010(3)
O16 0.031(3) 0.032(3) 0.062(4) -0.008(3) -0.009(3) -0.003(2)
F17 0.076(4) 0.051(3) 0.041(3) 0.019(2) 0.006(2) 0.014(3)
N21 0.025(3) 0.022(3) 0.048(4) 0.000(3) -0.013(3) 0.000(3)
F26 0.038(3) 0.063(4) 0.086(4) 0.009(3) 0.014(3) -0.005(3)
F32 0.037(3) 0.069(4) 0.147(6) -0.011(4) -0.008(3) 0.029(3)
N0AA 0.029(3) 0.028(3) 0.025(3) 0.001(3) -0.006(2) 0.003(3)
N11 0.033(3) 0.023(3) 0.038(3) 0.000(3) -0.003(3) -0.002(3)
F14 0.117(7) 0.155(8) 0.144(7) -0.085(7) -0.097(6) 0.076(6)
N17 0.031(3) 0.029(3) 0.041(4) -0.012(3) 0.003(3) -0.009(3)
N2 0.049(4) 0.047(4) 0.038(4) -0.011(3) 0.009(3) -0.021(4)
O5 0.092(6) 0.120(8) 0.116(7) -0.075(6) -0.035(5) 0.044(6)
C13 0.019(4) 0.020(4) 0.061(5) -0.013(3) 0.005(3) -0.004(3)
C6 0.034(4) 0.027(4) 0.030(4) -0.003(3) -0.005(3) -0.003(3)
C9 0.045(5) 0.026(4) 0.027(4) -0.002(3) 0.002(3) 0.000(3)
C0AA 0.070(6) 0.049(5) 0.036(5) -0.006(4) -0.021(4) 0.007(5)
C17 0.030(4) 0.037(4) 0.043(4) -0.003(4) -0.011(3) -0.003(3)
C20 0.029(4) 0.034(4) 0.026(4) -0.002(3) -0.004(3) 0.008(3)
C22 0.059(6) 0.029(4) 0.043(5) -0.004(4) 0.006(4) -0.006(4)
C24 0.023(4) 0.036(5) 0.067(6) -0.014(4) -0.012(4) 0.012(3)
C27 0.047(5) 0.033(4) 0.031(4) -0.005(3) 0.001(4) -0.004(4)
C31 0.056(5) 0.029(4) 0.036(4) 0.000(4) -0.002(4) -0.012(4)
C38 0.043(5) 0.026(4) 0.045(5) 0.014(4) 0.003(4) 0.004(3)
C42 0.062(6) 0.030(4) 0.051(5) -0.002(4) -0.019(4) 0.007(4)
C44 0.080(7) 0.032(5) 0.051(5) -0.011(4) 0.027(5) -0.025(5)
F46 0.063(5) 0.090(6) 0.273(13) 0.033(7) 0.017(6) -0.012(4)
C47 0.056(6) 0.038(5) 0.065(6) -0.011(5) 0.032(5) -0.024(5)
C49 0.035(5) 0.047(5) 0.051(5) -0.018(4) 0.016(4) -0.006(4)
C60 0.036(4) 0.038(5) 0.047(5) 0.002(4) -0.012(4) -0.004(4)
C62 0.035(4) 0.039(5) 0.047(5) -0.016(4) 0.014(4) 0.000(4)
C63 0.091(8) 0.041(6) 0.060(6) -0.016(5) 0.015(6) 0.001(5)
C66 0.029(4) 0.046(5) 0.075(6) -0.022(5) -0.008(4) 0.001(4)
C80 0.049(6) 0.064(7) 0.113(10) -0.010(7) -0.024(6) 0.013(6)
C83 0.030(5) 0.045(5) 0.086(8) -0.018(5) 0.015(5) -0.007(4)
C90 0.067(6) 0.029(4) 0.035(4) -0.002(4) -0.002(4) -0.024(4)
C91 0.030(5) 0.052(6) 0.093(8) -0.017(5) -0.005(5) -0.006(4)
O96 0.098(7) 0.060(5) 0.182(10) 0.043(6) 0.051(7) -0.002(5)
C98 0.146(13) 0.158(15) 0.076(8) 0.064(9) 0.072(9) 0.115(12)
C104 0.080(7) 0.041(5) 0.032(4) -0.002(4) 0.006(5) -0.006(5)
C106 0.038(4) 0.031(4) 0.037(4) -0.006(3) -0.004(3) -0.009(3)
C111 0.033(5) 0.051(6) 0.064(6) -0.011(5) 0.017(4) -0.015(4)
C118 0.100(10) 0.088(9) 0.064(7) -0.002(6) 0.003(7) 0.063(8)
C120 0.093(8) 0.049(6) 0.063(7) 0.004(5) -0.035(6) 0.004(6)
C122 0.111(10) 0.047(6) 0.040(5) 0.005(5) 0.011(6) -0.017(6)
C123 0.112(9) 0.054(6) 0.027(4) 0.002(4) -0.006(5) -0.032(6)
C125 0.145(14) 0.095(10) 0.066(8) -0.023(8) 0.060(9) -0.048(10)
C133 0.077(8) 0.059(7) 0.080(7) -0.026(6) 0.014(6) -0.045(6)
C135 0.090(8) 0.042(5) 0.046(5) 0.007(4) 0.006(5) 0.029(5)
C138 0.042(6) 0.092(9) 0.081(8) -0.010(7) -0.007(5) -0.027(6)
C140 0.075(7) 0.061(7) 0.070(7) -0.019(6) 0.030(6) -0.013(6)
C149 0.092(9) 0.082(9) 0.078(8) 0.011(7) 0.008(7) 0.004(7)
C154 0.177(17) 0.195(18) 0.065(8) 0.061(10) 0.054(10) 0.139(16)
C159 0.155(14) 0.057(7) 0.035(6) 0.009(5) -0.015(7) -0.015(8)
C163 0.160(15) 0.084(10) 0.050(7) 0.001(7) 0.037(9) -0.043(10)

loop_
_atom_type_symbol
_atom_type_description
_atom_type_scat_dispersion_real
_atom_type_scat_dispersion_imag
_atom_type_scat_source
C C 0.0033 0.0016 'International Tables Vol C Tables 4.2.6.8 and 6.1.1.4'
F F 0.0171 0.0103 'International Tables Vol C Tables 4.2.6.8 and 6.1.1.4'
Fe Fe 0.3463 0.8444 'International Tables Vol C Tables 4.2.6.8 and 6.1.1.4'
N N 0.0061 0.0033 'International Tables Vol C Tables 4.2.6.8 and 6.1.1.4'
O O 0.0106 0.0060 'International Tables Vol C Tables 4.2.6.8 and 6.1.1.4'
S S 0.1246 0.1234 'International Tables Vol C Tables 4.2.6.8 and 6.1.1.4'
H H 0.0000 0.0000 'International Tables Vol C Tables 4.2.6.8 and 6.1.1.4'

loop_
_geom_angle_atom_site_label_1
_geom_angle_atom_site_label_2
_geom_angle_atom_site_label_3
_geom_angle
O4 Fe4 N21 168.3(2)
O4 Fe4 N0AA 94.1(2)
O4 Fe4 N11 108.0(2)
O4 Fe4 N17 110.3(2)
O4 Fe4 N2 98.1(3)
N21 Fe4 N0AA 75.9(2)
N21 Fe4 N11 78.8(2)
N21 Fe4 N17 79.0(2)
N21 Fe4 N2 75.0(3)
N0AA Fe4 N11 91.6(2)
N0AA Fe4 N17 154.6(2)
N0AA Fe4 N2 83.3(2)
N11 Fe4 N2 153.7(3)
N17 Fe4 N11 87.6(2)
N17 Fe4 N2 86.2(2)
O12 S1 O16 114.5(3)
O12 S1 C38 102.8(3)
O13 S1 O12 115.9(3)
O13 S1 O16 115.1(3)
O13 S1 C38 102.9(3)
O16 S1 C38 102.8(4)
O4 S6 C80 102.2(5)
O4 S6 O96 113.2(5)
O5 S6 O4 116.9(5)
O5 S6 C80 111.1(6)
O5 S6 O96 111.4(7)
O96 S6 C80 100.4(7)
S6 O4 Fe4 144.4(4)
C24 N21 Fe4 108.8(5)
C24 N21 C42 112.6(6)
C42 N21 Fe4 109.8(5)
C60 N21 Fe4 100.1(4)
C60 N21 C24 112.3(6)
C60 N21 C42 112.5(6)
C6 N0AA Fe4 110.4(5)
C6 N0AA C20 118.3(6)
C20 N0AA Fe4 131.3(5)
C13 N11 Fe4 112.1(5)
C13 N11 C31 117.4(7)
C31 N11 Fe4 130.4(5)
C27 N17 Fe4 113.6(5)
C27 N17 C62 118.4(7)
C62 N17 Fe4 128.0(6)
C90 N2 Fe4 111.1(5)
C140 N2 Fe4 130.2(7)
C140 N2 C90 118.5(8)
N11 C13 C24 119.5(6)
N11 C13 C83 120.9(8)
C83 C13 C24 119.5(7)
N0AA C6 C17 121.9(7)
N0AA C6 C60 115.7(6)
C17 C6 C60 122.5(7)
C20 C9 H9 120.5
C20 C9 C106 119.0(7)
C106 C9 H9 120.5
C31 C0AA H0AA 120.0
C120 C0AA H0AA 120.0
C120 C0AA C31 119.9(10)
C6 C17 H17 120.8
C106 C17 C6 118.5(7)
C106 C17 H17 120.8
N0AA C20 C9 123.2(7)
N0AA C20 H20 118.4
C9 C20 H20 118.4
C27 C22 H22 120.7
C47 C22 H22 120.7
C47 C22 C27 118.7(9)
N21 C24 H24A 108.8
N21 C24 H24B 108.8
C13 C24 N21 114.0(6)
C13 C24 H24A 108.8
C13 C24 H24B 108.8
H24A C24 H24B 107.7
N17 C27 C22 123.8(8)
N17 C27 C42 120.0(7)
C22 C27 C42 116.1(7)
N11 C31 C0AA 118.7(8)
N11 C31 C44 122.0(8)
C44 C31 C0AA 119.3(8)
F2 C38 S1 110.6(5)
F17 C38 S1 112.9(6)
F17 C38 F2 107.6(7)
F17 C38 F26 106.5(7)
F26 C38 S1 111.7(6)
F26 C38 F2 107.3(7)
N21 C42 C27 114.3(7)
N21 C42 H42A 108.7
N21 C42 H42B 108.7
C27 C42 H42A 108.7
C27 C42 H42B 108.7
H42A C42 H42B 107.6
C31 C44 C122 117.8(11)
C111 C44 C31 119.3(9)
C111 C44 C122 122.9(10)
C22 C47 H47 120.5
C22 C47 C49 119.1(8)
C49 C47 H47 120.5
C62 C49 C47 118.5(8)
C62 C49 C133 119.3(9)
C133 C49 C47 122.2(9)
N21 C60 C6 108.1(6)
N21 C60 H60 111.0
N21 C60 C90 107.5(6)
C6 C60 H60 111.0
C6 C60 C90 108.1(7)
C90 C60 H60 111.0
N17 C62 C49 121.3(8)
N17 C62 C66 119.2(8)
C66 C62 C49 119.4(8)
C104 C63 H63 120.2
C118 C63 H63 120.2
C118 C63 C104 119.5(11)
C62 C66 H66 119.3
C91 C66 C62 121.4(9)
C91 C66 H66 119.3
F32 C80 S6 111.4(8)
F32 C80 F46 106.8(11)
F14 C80 S6 117.0(10)
F14 C80 F32 110.7(10)
F14 C80 F46 103.3(12)
F46 C80 S6 106.8(8)
C13 C83 H83 119.5
C111 C83 C13 121.1(9)
C111 C83 H83 119.5
N2 C90 C60 113.6(7)
N2 C90 C123 124.0(9)
C123 C90 C60 122.4(9)
C66 C91 H91 120.4
C138 C91 C66 119.2(10)
C138 C91 H91 120.4
C135 C98 H98 118.7
C154 C98 H98 118.7
C154 C98 C135 122.7(12)
C63 C104 H104 118.9
C135 C104 C63 122.2(9)
C135 C104 H104 118.9
C9 C106 C17 119.2(7)
C9 C106 H106 120.4
C17 C106 H106 120.4
C44 C111 H111 120.4
C83 C111 C44 119.2(9)
C83 C111 H111 120.4
C63 C118 H118 120.9
C63 C118 C154 118.2(11)
C154 C118 H118 120.9
C0AA C120 H120 120.3
C0AA C120 C159 119.3(11)
C159 C120 H120 120.3
C44 C122 H122 118.8
C159 C122 C44 122.4(11)
C159 C122 H122 118.8
C90 C123 H123 121.3
C163 C123 C90 117.5(12)
C163 C123 H123 121.3
C140 C125 H125 120.2
C163 C125 H125 120.2
C163 C125 C140 119.5(13)
C49 C133 H133 120.4
C138 C133 C49 119.2(9)
C138 C133 H133 120.4
C98 C135 C149 121.0(11)
C104 C135 C98 117.0(11)
C104 C135 C149 122.0(9)
C91 C138 C133 121.4(9)
C91 C138 H138 119.3
C133 C138 H138 119.3
N2 C140 C125 120.5(13)
N2 C140 H140 119.8
C125 C140 H140 119.8
C135 C149 H14A 109.5
C135 C149 H14B 109.5
C135 C149 H14C 109.5
H14A C149 H14B 109.5
H14A C149 H14C 109.5
H14B C149 H14C 109.5
C98 C154 C118 120.3(11)
C98 C154 H154 119.9
C118 C154 H154 119.9
C120 C159 H159 119.4
C122 C159 C120 121.2(10)
C122 C159 H159 119.4
C123 C163 C125 120.0(12)
C123 C163 H163 120.0
C125 C163 H163 120.0

loop_
_geom_bond_atom_site_label_1
_geom_bond_atom_site_label_2
_geom_bond_distance
Fe4 O4 2.045(6)
Fe4 N21 2.192(6)
Fe4 N0AA 2.200(6)
Fe4 N11 2.225(6)
Fe4 N17 2.224(6)
Fe4 N2 2.234(7)
S1 O12 1.431(6)
S1 O13 1.431(5)
S1 O16 1.438(5)
S1 C38 1.819(8)
S6 O4 1.452(6)
S6 O5 1.328(9)
S6 C80 1.782(11)
S6 O96 1.496(9)
F2 C38 1.345(9)
F17 C38 1.317(9)
N21 C24 1.494(11)
N21 C42 1.495(10)
N21 C60 1.475(10)
F26 C38 1.338(10)
F32 C80 1.319(12)
N0AA C6 1.342(9)
N0AA C20 1.346(9)
N11 C13 1.353(9)
N11 C31 1.367(10)
F14 C80 1.242(14)
N17 C27 1.308(10)
N17 C62 1.388(10)
N2 C90 1.348(11)
N2 C140 1.341(12)
C13 C24 1.472(12)
C13 C83 1.422(12)
C6 C17 1.410(10)
C6 C60 1.497(11)
C9 H9 0.9500
C9 C20 1.377(11)
C9 C106 1.379(11)
C0AA H0AA 0.9500
C0AA C31 1.428(13)
C0AA C120 1.371(13)
C17 H17 0.9500
C17 C106 1.391(11)
C20 H20 0.9500
C22 H22 0.9500
C22 C27 1.432(11)
C22 C47 1.362(13)
C24 H24A 0.9900
C24 H24B 0.9900
C27 C42 1.512(12)
C31 C44 1.409(12)
C42 H42A 0.9900
C42 H42B 0.9900
C44 C111 1.373(14)
C44 C122 1.437(15)
F46 C80 1.365(16)
C47 H47 0.9500
C47 C49 1.431(14)
C49 C62 1.409(12)
C49 C133 1.414(14)
C60 H60 1.0000
C60 C90 1.516(12)
C62 C66 1.406(13)
C63 H63 0.9500
C63 C104 1.404(15)
C63 C118 1.365(15)
C66 H66 0.9500
C66 C91 1.384(12)
C83 H83 0.9500
C83 C111 1.331(14)
C90 C123 1.391(12)
C91 H91 0.9500
C91 C138 1.381(15)
C98 H98 0.9500
C98 C135 1.371(14)
C98 C154 1.36(2)
C104 H104 0.9500
C104 C135 1.347(14)
C106 H106 0.9500
C111 H111 0.9500
C118 H118 0.9500
C118 C154 1.390(19)
C120 H120 0.9500
C120 C159 1.438(18)
C122 H122 0.9500
C122 C159 1.287(18)
C123 H123 0.9500
C123 C163 1.371(18)
C125 H125 0.9500
C125 C140 1.416(17)
C125 C163 1.38(2)
C133 H133 0.9500
C133 C138 1.410(17)
C135 C149 1.478(16)
C138 H138 0.9500
C140 H140 0.9500
C149 H14A 0.9800
C149 H14B 0.9800
C149 H14C 0.9800
C154 H154 0.9500
C159 H159 0.9500
C163 H163 0.9500

loop_
_geom_torsion_atom_site_label_1
_geom_torsion_atom_site_label_2
_geom_torsion_atom_site_label_3
_geom_torsion_atom_site_label_4
_geom_torsion
Fe4 N21 C24 C13 28.9(7)
Fe4 N21 C42 C27 -19.6(9)
Fe4 N21 C60 C6 56.5(6)
Fe4 N21 C60 C90 -60.0(6)
Fe4 N0AA C6 C17 179.7(6)
Fe4 N0AA C6 C60 0.8(8)
Fe4 N0AA C20 C9 -178.5(5)
Fe4 N11 C13 C24 5.9(8)
Fe4 N11 C13 C83 -177.6(6)
Fe4 N11 C31 C0AA -2.4(11)
Fe4 N11 C31 C44 178.3(6)
Fe4 N17 C27 C22 -179.4(6)
Fe4 N17 C27 C42 -1.5(9)
Fe4 N17 C62 C49 179.0(5)
Fe4 N17 C62 C66 -1.9(10)
Fe4 N2 C90 C60 -3.3(8)
Fe4 N2 C90 C123 176.1(7)
Fe4 N2 C140 C125 -174.2(8)
O4 S6 C80 F32 -180.0(9)
O4 S6 C80 F14 51.3(12)
O4 S6 C80 F46 -63.7(10)
O12 S1 C38 F2 -62.4(6)
O12 S1 C38 F17 177.0(6)
O12 S1 C38 F26 57.0(6)
O13 S1 C38 F2 176.8(5)
O13 S1 C38 F17 56.2(7)
O13 S1 C38 F26 -63.8(6)
O16 S1 C38 F2 56.9(6)
O16 S1 C38 F17 -63.7(7)
O16 S1 C38 F26 176.3(5)
N21 C60 C90 N2 44.2(9)
N21 C60 C90 C123 -135.3(8)
N0AA C6 C17 C106 -0.9(12)
N0AA C6 C60 N21 -40.7(9)
N0AA C6 C60 C90 75.4(8)
N11 C13 C24 N21 -24.2(10)
N11 C13 C83 C111 -2.0(12)
N11 C31 C44 C111 -0.9(12)
N11 C31 C44 C122 -179.3(8)
N17 C27 C42 N21 14.8(11)
N17 C62 C66 C91 -177.8(8)
N2 C90 C123 C163 -0.3(14)
O5 S6 O4 Fe4 28.0(11)
O5 S6 C80 F32 -54.6(12)
O5 S6 C80 F14 176.7(11)
O5 S6 C80 F46 61.7(11)
C13 N11 C31 C0AA -178.6(7)
C13 N11 C31 C44 2.1(11)
C13 C83 C111 C44 3.2(13)
C6 N0AA C20 C9 0.7(11)
C6 C17 C106 C9 0.4(12)
C6 C60 C90 N2 -72.3(8)
C6 C60 C90 C123 108.2(9)
C0AA C31 C44 C111 179.8(8)
C0AA C31 C44 C122 1.4(12)
C0AA C120 C159 C122 -1.0(17)
C17 C6 C60 N21 140.4(7)
C17 C6 C60 C90 -103.6(8)
C20 N0AA C6 C17 0.3(11)
C20 N0AA C6 C60 -178.6(6)
C20 C9 C106 C17 0.6(11)
C22 C27 C42 N21 -167.2(7)
C22 C47 C49 C62 3.7(12)
C22 C47 C49 C133 -175.2(9)
C24 N21 C42 C27 101.8(8)
C24 N21 C60 C6 -58.7(8)
C24 N21 C60 C90 -175.2(6)
C24 C13 C83 C111 174.5(8)
C27 N17 C62 C49 -0.9(11)
C27 N17 C62 C66 178.1(7)
C27 C22 C47 C49 -4.0(12)
C31 N11 C13 C24 -177.2(7)
C31 N11 C13 C83 -0.7(10)
C31 C0AA C120 C159 0.8(15)
C31 C44 C111 C83 -1.8(13)
C31 C44 C122 C159 -1.7(15)
C42 N21 C24 C13 -93.1(8)
C42 N21 C60 C6 173.0(6)
C42 N21 C60 C90 56.6(8)
C44 C122 C159 C120 1.5(18)
C47 C22 C27 N17 1.9(13)
C47 C22 C27 C42 -176.0(8)
C47 C49 C62 N17 -1.2(11)
C47 C49 C62 C66 179.8(8)
C47 C49 C133 C138 179.4(9)
C49 C62 C66 C91 1.2(13)
C49 C133 C138 C91 0.4(17)
C60 N21 C24 C13 138.7(7)
C60 N21 C42 C27 -130.2(7)
C60 C6 C17 C106 178.0(7)
C60 C90 C123 C163 179.1(9)
C62 N17 C27 C22 0.6(11)
C62 N17 C27 C42 178.5(7)
C62 C49 C133 C138 0.6(14)
C62 C66 C91 C138 -0.3(15)
C63 C104 C135 C98 1.6(17)
C63 C104 C135 C149 -179.3(10)
C63 C118 C154 C98 -2(3)
C66 C91 C138 C133 -0.6(17)
C80 S6 O4 Fe4 149.5(8)
C83 C13 C24 N21 159.2(7)
C90 N2 C140 C125 1.9(14)
C90 C123 C163 C125 0.1(18)
O96 S6 O4 Fe4 -103.4(9)
O96 S6 C80 F32 63.4(11)
O96 S6 C80 F14 -65.4(12)
O96 S6 C80 F46 179.6(9)
C104 C63 C118 C154 3.1(19)
C106 C9 C20 N0AA -1.2(11)
C111 C44 C122 C159 180.0(11)
C118 C63 C104 C135 -2.9(15)
C120 C0AA C31 N11 179.6(8)
C120 C0AA C31 C44 -1.0(13)
C122 C44 C111 C83 176.5(9)
C133 C49 C62 N17 177.7(8)
C133 C49 C62 C66 -1.3(12)
C135 C98 C154 C118 1(3)
C140 N2 C90 C60 179.8(8)
C140 N2 C90 C123 -0.7(13)
C140 C125 C163 C123 1(2)
C154 C98 C135 C104 -1(3)
C154 C98 C135 C149 -179.8(17)
C163 C125 C140 N2 -2.1(19)
